data_7209124
loop_
_publ_author_name
'W\"ohlert, Susanne'
'Fink, Lothar'
'Schmidt, Martin'
'N\"ather, Christian'

_publ_section_title
;
 Exploration and synthesis of condensed coordination networks with
 modified magnetic properties
;
_journal_issue 5
_journal_name_full CrystEngComm
_journal_page_first 945
_journal_paper_doi 10.1039/c2ce26617b
_journal_volume 15
_journal_year 2013
_chemical_formula_moiety 'C22 H24 N10 Ni S2'
_chemical_formula_sum 'C22 H24 N10 Ni S2'
_chemical_formula_weight 551.34
_chemical_name_systematic
;
?
;
_space_group_IT_number 2
_symmetry_cell_setting triclinic
_symmetry_space_group_name_Hall '-P 1'
_symmetry_space_group_name_H-M 'P -1'
_atom_sites_solution_hydrogens geom
_atom_sites_solution_primary direct
_atom_sites_solution_secondary difmap
_audit_creation_method SHELXL-97
_cell_angle_alpha 88.290(8)
_cell_angle_beta 88.203(8)
_cell_angle_gamma 71.209(8)
_cell_formula_units_Z 2
_cell_length_a 9.4138(6)
_cell_length_b 12.1688(8)
_cell_length_c 13.0313(9)
_cell_measurement_reflns_used 15646
_cell_measurement_temperature 200(2)
_cell_measurement_theta_max 27.00
_cell_measurement_theta_min 2.39
_cell_volume 1412.23(18)
_computing_cell_refinement 'X-Area (Stoe, 2008)'
_computing_data_collection 'X-Area (Stoe, 2008)'
_computing_data_reduction 'X-Area (Stoe, 2008)'
_computing_molecular_graphics
;
XP in SHELXTL (Sheldrick, 2008) and Diamond (Brandenburg, 2010)
;
_computing_publication_material 'XCIF in SHELXTL (Sheldrick, 2008)'
_computing_structure_refinement 'SHELXL-97 (Sheldrick, 1997)'
_computing_structure_solution 'SHELXS-97 (Sheldrick, 1990)'
_diffrn_ambient_temperature 200(2)
_diffrn_measured_fraction_theta_full 0.979
_diffrn_measured_fraction_theta_max 0.979
_diffrn_measurement_device_type 'STOE IPDS-1'
_diffrn_measurement_method 'phi scan'
_diffrn_radiation_monochromator graphite
_diffrn_radiation_source 'fine-focus sealed tube'
_diffrn_radiation_type MoK\a
_diffrn_radiation_wavelength 0.71073
_diffrn_reflns_av_R_equivalents 0.0421
_diffrn_reflns_av_sigmaI/netI 0.0432
_diffrn_reflns_limit_h_max 12
_diffrn_reflns_limit_h_min -12
_diffrn_reflns_limit_k_max 15
_diffrn_reflns_limit_k_min -15
_diffrn_reflns_limit_l_max 16
_diffrn_reflns_limit_l_min -16
_diffrn_reflns_number 15646
_diffrn_reflns_theta_full 27.00
_diffrn_reflns_theta_max 27.00
_diffrn_reflns_theta_min 2.39
_diffrn_standards_decay_% 0
_diffrn_standards_interval_time 0
_diffrn_standards_number 0
_exptl_absorpt_coefficient_mu 0.864
_exptl_absorpt_correction_T_max 0.9400
_exptl_absorpt_correction_T_min 0.8232
_exptl_absorpt_correction_type numerical
_exptl_absorpt_process_details 'X-Shape and X-Red32 (Stoe, 2008)'
_exptl_crystal_colour 'dark blue'
_exptl_crystal_density_diffrn 1.297
_exptl_crystal_density_method 'not measured'
_exptl_crystal_description block
_exptl_crystal_F_000 572
_exptl_crystal_size_max 0.1330
_exptl_crystal_size_mid 0.0978
_exptl_crystal_size_min 0.0700
_refine_diff_density_max 0.631
_refine_diff_density_min -0.729
_refine_diff_density_rms 0.071
_refine_ls_extinction_coef 0.015(2)
_refine_ls_extinction_expression Fc^*^=kFc[1+0.001xFc^2^\l^3^/sin(2\q)]^-1/4^
_refine_ls_extinction_method SHELXL
_refine_ls_goodness_of_fit_ref 1.032
_refine_ls_hydrogen_treatment constr
_refine_ls_matrix_type full
_refine_ls_number_parameters 331
_refine_ls_number_reflns 6036
_refine_ls_number_restraints 0
_refine_ls_restrained_S_all 1.032
_refine_ls_R_factor_all 0.0560
_refine_ls_R_factor_gt 0.0431
_refine_ls_shift/su_max 0.000
_refine_ls_shift/su_mean 0.000
_refine_ls_structure_factor_coef Fsqd
_refine_ls_weighting_details 'calc w=1/[\s^2^(Fo^2^)+(0.0791P)^2^+0.0086P] where P=(Fo^2^+2Fc^2^)/3'
_refine_ls_weighting_scheme calc
_refine_ls_wR_factor_gt 0.1153
_refine_ls_wR_factor_ref 0.1212
_reflns_number_gt 4778
_reflns_number_total 6036
_reflns_threshold_expression >2sigma(I)
_cod_data_source_file c2ce26617b.txt
_cod_data_source_block woe518
_cod_original_cell_volume 1412.23(16)
_cod_original_sg_symbol_H-M P-1
_cod_database_code 7209124

loop_
_symmetry_equiv_pos_as_xyz
'x, y, z'
'-x, -y, -z'

loop_
_atom_site_label
_atom_site_type_symbol
_atom_site_fract_x
_atom_site_fract_y
_atom_site_fract_z
_atom_site_U_iso_or_equiv
_atom_site_adp_type
_atom_site_occupancy
_atom_site_symmetry_multiplicity
_atom_site_calc_flag
_atom_site_refinement_flags
_atom_site_disorder_assembly
_atom_site_disorder_group
Ni1 Ni -0.33394(3) -0.28590(3) -0.23978(2) 0.02247(12) Uani 1 1 d . . .
S1 S -0.53275(14) -0.58545(10) -0.18525(13) 0.0840(4) Uani 1 1 d . . .
C1 C -0.5105(3) -0.4605(3) -0.2156(2) 0.0389(6) Uani 1 1 d . . .
N1 N -0.4894(3) -0.3731(2) -0.23623(17) 0.0311(5) Uani 1 1 d . . .
S2 S 0.06553(9) -0.11826(8) -0.25991(7) 0.0489(2) Uani 1 1 d . . .
C2 C -0.0750(3) -0.1687(2) -0.24621(18) 0.0287(5) Uani 1 1 d . . .
N2 N -0.1733(3) -0.2059(2) -0.23733(17) 0.0322(5) Uani 1 1 d . . .
N11 N -0.6690(3) 0.0522(3) -0.4231(2) 0.0489(7) Uani 1 1 d . C .
N12 N -0.4811(2) -0.13960(18) -0.31777(15) 0.0269(4) Uani 1 1 d . . .
N21 N -0.1544(4) -0.4420(3) -0.5831(2) 0.0509(7) Uani 1 1 d . . .
N22 N -0.2512(2) -0.35684(19) -0.38749(15) 0.0272(4) Uani 1 1 d . . .
N31 N 0.0163(3) -0.6358(2) -0.0812(2) 0.0412(6) Uani 1 1 d . . .
N32 N -0.1823(2) -0.43299(18) -0.16520(15) 0.0252(4) Uani 1 1 d . . .
N41 N -0.5466(3) -0.1019(2) 0.08518(18) 0.0398(6) Uani 1 1 d . . .
N42 N -0.4257(2) -0.21092(18) -0.09780(15) 0.0251(4) Uani 1 1 d . . .
C10 C -0.4782(3) -0.0321(2) -0.3030(2) 0.0350(6) Uani 1 1 d . D .
H10 H -0.4101 -0.0204 -0.2556 0.042 Uiso 1 1 calc R . .
C11 C -0.5727(4) 0.0624(3) -0.3557(2) 0.0446(7) Uani 1 1 d . . .
H11 H -0.5679 0.1376 -0.3427 0.054 Uiso 0.70 1 calc PR A 1
C12 C -0.6735(3) -0.0537(3) -0.4387(2) 0.0409(7) Uani 1 1 d . . .
H12 H -0.7413 -0.0645 -0.4869 0.049 Uiso 0.30 1 calc PR B 2
C13 C -0.5798(3) -0.1499(2) -0.3852(2) 0.0332(6) Uani 1 1 d . C .
H13 H -0.5865 -0.2247 -0.3972 0.040 Uiso 1 1 calc R . .
C14 C -0.7801(6) -0.0672(6) -0.5167(4) 0.0618(15) Uani 0.70 1 d P C 1
H14A H -0.8624 -0.0873 -0.4817 0.093 Uiso 0.70 1 calc PR C 1
H14B H -0.7268 -0.1291 -0.5638 0.093 Uiso 0.70 1 calc PR C 1
H14C H -0.8209 0.0059 -0.5555 0.093 Uiso 0.70 1 calc PR C 1
C14' C -0.5565(19) 0.1803(10) -0.3430(10) 0.063(4) Uani 0.30 1 d P D 2
H14D H -0.6359 0.2259 -0.2963 0.095 Uiso 0.30 1 calc PR D 2
H14E H -0.5649 0.2204 -0.4100 0.095 Uiso 0.30 1 calc PR D 2
H14F H -0.4583 0.1715 -0.3145 0.095 Uiso 0.30 1 calc PR D 2
C20 C -0.1860(3) -0.3015(3) -0.4542(2) 0.0377(6) Uani 1 1 d . . .
H20 H -0.1729 -0.2306 -0.4353 0.045 Uiso 1 1 calc R . .
C21 C -0.1372(4) -0.3453(3) -0.5504(2) 0.0507(8) Uani 1 1 d . . .
H21 H -0.0892 -0.3042 -0.5950 0.061 Uiso 1 1 calc R . .
C22 C -0.2221(4) -0.4972(3) -0.5185(2) 0.0418(7) Uani 1 1 d . . .
C23 C -0.2688(3) -0.4545(3) -0.4204(2) 0.0345(6) Uani 1 1 d . . .
H23 H -0.3149 -0.4965 -0.3754 0.041 Uiso 1 1 calc R . .
C30 C -0.2231(3) -0.4918(2) -0.08768(19) 0.0285(5) Uani 1 1 d . . .
H30 H -0.3226 -0.4631 -0.0603 0.034 Uiso 1 1 calc R . .
C31 C -0.1254(3) -0.5937(2) -0.0455(2) 0.0332(6) Uani 1 1 d . . .
C32 C 0.0572(3) -0.5765(3) -0.1576(2) 0.0420(7) Uani 1 1 d . . .
H32 H 0.1574 -0.6044 -0.1839 0.050 Uiso 1 1 calc R . .
C33 C -0.0402(3) -0.4757(2) -0.2003(2) 0.0304(5) Uani 1 1 d . . .
H33 H -0.0059 -0.4366 -0.2550 0.036 Uiso 1 1 calc R . .
C34 C -0.1764(4) -0.6589(3) 0.0388(3) 0.0516(8) Uani 1 1 d . . .
H34A H -0.0976 -0.7330 0.0520 0.077 Uiso 1 1 calc R . .
H34B H -0.2679 -0.6736 0.0185 0.077 Uiso 1 1 calc R . .
H34C H -0.1971 -0.6129 0.1013 0.077 Uiso 1 1 calc R . .
C40 C -0.5739(3) -0.1613(2) -0.08322(19) 0.0290(5) Uani 1 1 d . . .
H40 H -0.6394 -0.1645 -0.1362 0.035 Uiso 1 1 calc R . .
C41 C -0.6349(3) -0.1050(2) 0.0074(2) 0.0335(6) Uani 1 1 d . . .
C42 C -0.3998(4) -0.1537(3) 0.0702(2) 0.0393(6) Uani 1 1 d . . .
H42 H -0.3344 -0.1542 0.1244 0.047 Uiso 1 1 calc R . .
C43 C -0.3379(3) -0.2069(2) -0.02077(19) 0.0314(5) Uani 1 1 d . . .
H43 H -0.2321 -0.2408 -0.0282 0.038 Uiso 1 1 calc R . .
C44 C -0.8013(4) -0.0439(3) 0.0191(3) 0.0508(8) Uani 1 1 d . . .
H44A H -0.8438 -0.0849 0.0711 0.076 Uiso 1 1 calc R . .
H44B H -0.8493 -0.0431 -0.0467 0.076 Uiso 1 1 calc R . .
H44C H -0.8190 0.0361 0.0404 0.076 Uiso 1 1 calc R . .
C24 C -0.2480(5) -0.6055(4) -0.5537(3) 0.0666(11) Uani 1 1 d . . .
H24A H -0.3453 -0.5848 -0.5871 0.100 Uiso 1 1 calc R . .
H24B H -0.2475 -0.6570 -0.4944 0.100 Uiso 1 1 calc R . .
H24C H -0.1681 -0.6452 -0.6027 0.100 Uiso 1 1 calc R . .

loop_
_atom_site_aniso_label
_atom_site_aniso_U_11
_atom_site_aniso_U_22
_atom_site_aniso_U_33
_atom_site_aniso_U_23
_atom_site_aniso_U_13
_atom_site_aniso_U_12
Ni1 0.02174(17) 0.02232(17) 0.02250(16) -0.00001(10) 0.00087(10) -0.00605(12)
S1 0.0690(7) 0.0485(6) 0.1475(12) 0.0212(7) -0.0172(7) -0.0377(5)
C1 0.0307(14) 0.0409(16) 0.0484(16) -0.0008(12) -0.0021(12) -0.0162(12)
N1 0.0291(11) 0.0347(12) 0.0318(11) -0.0017(9) 0.0010(8) -0.0134(10)
S2 0.0390(4) 0.0617(5) 0.0555(5) 0.0080(4) -0.0010(3) -0.0303(4)
C2 0.0313(13) 0.0298(12) 0.0246(11) 0.0005(9) 0.0001(9) -0.0095(11)
N2 0.0296(11) 0.0330(12) 0.0354(11) 0.0004(9) 0.0004(9) -0.0120(10)
N11 0.0480(15) 0.0439(15) 0.0470(14) 0.0152(12) -0.0061(12) -0.0051(12)
N12 0.0277(10) 0.0264(10) 0.0234(9) 0.0018(8) 0.0000(8) -0.0045(9)
N21 0.0577(17) 0.0601(18) 0.0323(12) -0.0123(12) 0.0083(11) -0.0152(14)
N22 0.0290(11) 0.0273(10) 0.0222(9) -0.0020(8) 0.0017(8) -0.0049(9)
N31 0.0346(13) 0.0345(13) 0.0508(14) 0.0094(11) -0.0118(11) -0.0058(11)
N32 0.0243(10) 0.0249(10) 0.0250(9) 0.0015(8) -0.0010(8) -0.0060(8)
N41 0.0473(14) 0.0404(13) 0.0317(11) -0.0083(10) 0.0071(10) -0.0141(12)
N42 0.0251(10) 0.0235(10) 0.0244(9) -0.0005(7) 0.0009(7) -0.0049(8)
C10 0.0439(15) 0.0264(13) 0.0309(12) -0.0005(10) -0.0025(11) -0.0058(12)
C11 0.0560(19) 0.0287(14) 0.0431(16) 0.0015(12) 0.0000(14) -0.0057(13)
C12 0.0340(15) 0.0477(17) 0.0390(15) 0.0148(12) -0.0068(12) -0.0111(13)
C13 0.0303(13) 0.0342(14) 0.0346(13) 0.0049(10) -0.0038(10) -0.0098(11)
C14 0.045(3) 0.082(4) 0.063(3) 0.038(3) -0.029(2) -0.027(3)
C14' 0.097(11) 0.036(6) 0.048(6) 0.003(5) -0.017(6) -0.007(6)
C20 0.0451(16) 0.0365(15) 0.0296(13) 0.0007(11) 0.0067(11) -0.0113(13)
C21 0.063(2) 0.057(2) 0.0322(15) 0.0019(14) 0.0137(14) -0.0205(17)
C22 0.0422(16) 0.0453(17) 0.0358(14) -0.0129(12) -0.0014(12) -0.0100(14)
C23 0.0367(14) 0.0368(14) 0.0292(12) -0.0046(10) -0.0004(10) -0.0103(12)
C30 0.0286(12) 0.0305(13) 0.0274(11) 0.0027(9) -0.0017(9) -0.0113(10)
C31 0.0389(15) 0.0290(13) 0.0339(13) 0.0040(10) -0.0101(11) -0.0133(12)
C32 0.0258(13) 0.0417(16) 0.0534(17) 0.0021(13) -0.0054(12) -0.0038(12)
C33 0.0224(12) 0.0332(13) 0.0330(12) 0.0001(10) -0.0006(9) -0.0055(10)
C34 0.065(2) 0.0437(18) 0.0511(18) 0.0212(14) -0.0111(16) -0.0256(17)
C40 0.0271(12) 0.0327(13) 0.0278(12) -0.0039(10) 0.0045(9) -0.0109(11)
C41 0.0346(14) 0.0341(14) 0.0340(13) -0.0072(10) 0.0072(10) -0.0142(12)
C42 0.0475(17) 0.0406(16) 0.0290(13) -0.0019(11) -0.0055(12) -0.0124(13)
C43 0.0316(13) 0.0303(13) 0.0294(12) -0.0011(10) -0.0055(10) -0.0053(11)
C44 0.0371(16) 0.056(2) 0.058(2) -0.0183(16) 0.0156(14) -0.0140(15)
C24 0.083(3) 0.069(3) 0.055(2) -0.0310(19) 0.0015(19) -0.032(2)

loop_
_atom_type_symbol
_atom_type_description
_atom_type_scat_dispersion_real
_atom_type_scat_dispersion_imag
_atom_type_scat_source
C C 0.0033 0.0016 'International Tables Vol C Tables 4.2.6.8 and 6.1.1.4'
H H 0.0000 0.0000 'International Tables Vol C Tables 4.2.6.8 and 6.1.1.4'
N N 0.0061 0.0033 'International Tables Vol C Tables 4.2.6.8 and 6.1.1.4'
S S 0.1246 0.1234 'International Tables Vol C Tables 4.2.6.8 and 6.1.1.4'
Ni Ni 0.3393 1.1124 'International Tables Vol C Tables 4.2.6.8 and 6.1.1.4'

loop_
_geom_angle_atom_site_label_1
_geom_angle_atom_site_label_2
_geom_angle_atom_site_label_3
_geom_angle
N2 Ni1 N1 176.82(9)
N2 Ni1 N42 90.57(9)
N1 Ni1 N42 88.66(8)
N2 Ni1 N12 90.52(9)
N1 Ni1 N12 92.55(9)
N42 Ni1 N12 89.29(8)
N2 Ni1 N32 88.72(9)
N1 Ni1 N32 88.23(9)
N42 Ni1 N32 92.11(8)
N12 Ni1 N32 178.41(8)
N2 Ni1 N22 90.61(9)
N1 Ni1 N22 90.30(9)
N42 Ni1 N22 177.11(8)
N12 Ni1 N22 88.06(8)
N32 Ni1 N22 90.55(8)
N1 C1 S1 177.6(3)
C1 N1 Ni1 145.3(2)
N2 C2 S2 179.0(3)
C2 N2 Ni1 171.7(2)
C11 N11 C12 117.2(3)
C13 N12 C10 116.4(2)
C13 N12 Ni1 122.04(18)
C10 N12 Ni1 121.60(18)
C21 N21 C22 116.8(3)
C20 N22 C23 116.0(2)
C20 N22 Ni1 121.34(18)
C23 N22 Ni1 122.59(18)
C32 N31 C31 117.0(2)
C30 N32 C33 116.7(2)
C30 N32 Ni1 123.38(17)
C33 N32 Ni1 119.76(17)
C42 N41 C41 116.5(2)
C43 N42 C40 117.1(2)
C43 N42 Ni1 121.34(17)
C40 N42 Ni1 121.45(17)
N12 C10 C11 121.2(3)
N11 C11 C10 122.5(3)
N11 C11 C14' 118.1(6)
C10 C11 C14' 119.2(6)
N11 C12 C13 120.9(3)
N11 C12 C14 117.8(3)
C13 C12 C14 121.3(4)
N12 C13 C12 121.9(3)
N22 C20 C21 121.3(3)
N21 C21 C20 122.8(3)
N21 C22 C23 120.6(3)
N21 C22 C24 118.5(3)
C23 C22 C24 120.9(3)
N22 C23 C22 122.5(3)
N32 C30 C31 122.5(2)
N31 C31 C30 120.4(3)
N31 C31 C34 118.6(3)
C30 C31 C34 121.0(3)
N31 C32 C33 122.8(3)
N32 C33 C32 120.6(3)
N42 C40 C41 122.0(2)
N41 C41 C40 120.8(3)
N41 C41 C44 118.5(2)
C40 C41 C44 120.7(3)
N41 C42 C43 123.1(3)
N42 C43 C42 120.5(2)

loop_
_geom_bond_atom_site_label_1
_geom_bond_atom_site_label_2
_geom_bond_distance
Ni1 N2 2.047(2)
Ni1 N1 2.065(2)
Ni1 N42 2.120(2)
Ni1 N12 2.124(2)
Ni1 N32 2.127(2)
Ni1 N22 2.152(2)
S1 C1 1.636(3)
C1 N1 1.165(4)
S2 C2 1.631(3)
C2 N2 1.155(4)
N11 C11 1.319(5)
N11 C12 1.325(5)
N12 C13 1.335(3)
N12 C10 1.337(4)
N21 C21 1.323(5)
N21 C22 1.331(5)
N22 C20 1.336(4)
N22 C23 1.336(4)
N31 C32 1.332(4)
N31 C31 1.338(4)
N32 C30 1.338(3)
N32 C33 1.341(3)
N41 C42 1.332(4)
N41 C41 1.340(4)
N42 C43 1.332(3)
N42 C40 1.340(3)
C10 C11 1.385(4)
C11 C14' 1.505(13)
C12 C13 1.400(4)
C12 C14 1.499(6)
C20 C21 1.383(4)
C22 C23 1.398(4)
C22 C24 1.502(5)
C30 C31 1.393(4)
C31 C34 1.493(4)
C32 C33 1.387(4)
C40 C41 1.395(3)
C41 C44 1.507(4)
C42 C43 1.387(4)
